data_7044014
loop_
_publ_author_name
'Owens-Baird, Bryan'
'Lee, Shannon'
'Kovnir, Kirill'

_publ_section_title
;
 Two-Dimensional Metal NaCu6.3Sb3 and Solid-State Transformations of
 Sodium Copper Antimonides
;
_journal_name_full 'Dalton Trans.'
_journal_paper_doi 10.1039/C7DT02329D
_journal_year 2017
_chemical_formula_sum 'Cu6.35 Na Sb3'
_chemical_formula_weight 791.40
_space_group_crystal_system hexagonal
_space_group_IT_number 194
_space_group_name_Hall '-P 6c 2c'
_space_group_name_H-M_alt 'P 63/m m c'
_symmetry_space_group_name_Hall '-P 6c 2c'
_symmetry_space_group_name_H-M 'P 63/m m c'
_atom_sites_solution_primary direct
_atom_sites_solution_secondary difmap
_audit_creation_method SHELXL-2016/6
_cell_angle_alpha 90
_cell_angle_beta 90
_cell_angle_gamma 120
_cell_formula_units_Z 2
_cell_length_a 4.2166(2)
_cell_length_b 4.2166(2)
_cell_length_c 24.0406(10)
_cell_measurement_reflns_used 5900
_cell_measurement_temperature 100(2)
_cell_measurement_theta_max 30.480
_cell_measurement_theta_min 5.088
_cell_volume 370.17(3)
_computing_cell_refinement 'SAINT (8.34a) (Bruker, 2013)'
_computing_data_collection 'Apex3 (2016.9) (Bruker, 2016)'
_computing_data_reduction 'SAINT (8.34a) (Bruker, 2013)'
_computing_molecular_graphics 'Bruker SHELXTL'
_computing_publication_material 'Bruker SHELXTL'
_computing_structure_refinement 'SHELXL-2016/6 (Sheldrick, 2016)'
_computing_structure_solution 'SHELXT (Sheldrick, 2014)'
_diffrn_ambient_temperature 100(2)
_diffrn_measured_fraction_theta_full 0.982
_diffrn_measured_fraction_theta_max 0.989
_diffrn_measurement_device_type 'Bruker Photon100 CMOS'
_diffrn_radiation_monochromator Mirrors
_diffrn_radiation_type MoK\a
_diffrn_radiation_wavelength 0.71073
_diffrn_reflns_av_R_equivalents 0.0359
_diffrn_reflns_av_unetI/netI 0.0144
_diffrn_reflns_Laue_measured_fraction_full 0.982
_diffrn_reflns_Laue_measured_fraction_max 0.989
_diffrn_reflns_limit_h_max 6
_diffrn_reflns_limit_h_min -6
_diffrn_reflns_limit_k_max 6
_diffrn_reflns_limit_k_min -6
_diffrn_reflns_limit_l_max 34
_diffrn_reflns_limit_l_min -33
_diffrn_reflns_number 8175
_diffrn_reflns_point_group_measured_fraction_full 0.982
_diffrn_reflns_point_group_measured_fraction_max 0.989
_diffrn_reflns_theta_full 25.242
_diffrn_reflns_theta_max 30.479
_diffrn_reflns_theta_min 5.088
_diffrn_source Micro-source
_exptl_absorpt_coefficient_mu 28.551
_exptl_absorpt_correction_type 'Empirical, SADABS (multi-scan)'
_exptl_absorpt_process_details 'SADABS 2016/2 (Sheldrick, 2016)'
_exptl_crystal_colour Black
_exptl_crystal_density_diffrn 7.100
_exptl_crystal_density_method 'not measured'
_exptl_crystal_description Plate
_exptl_crystal_F_000 696
_exptl_crystal_size_max 0.070
_exptl_crystal_size_mid 0.070
_exptl_crystal_size_min 0.010
_exptl_transmission_factor_max 0.7461
_exptl_transmission_factor_min 0.3907
_refine_diff_density_max 1.935
_refine_diff_density_min -1.263
_refine_diff_density_rms 0.297
_refine_ls_extinction_coef 0.0122(8)
_refine_ls_extinction_expression Fc^*^=kFc[1+0.001xFc^2^\l^3^/sin(2\q)]^-1/4^
_refine_ls_extinction_method 'SHELXL-2016/6 (Sheldrick 2016)'
_refine_ls_goodness_of_fit_ref 1.217
_refine_ls_hydrogen_treatment undef
_refine_ls_matrix_type full
_refine_ls_number_parameters 23
_refine_ls_number_reflns 265
_refine_ls_number_restraints 0
_refine_ls_restrained_S_all 1.217
_refine_ls_R_factor_all 0.0223
_refine_ls_R_factor_gt 0.0218
_refine_ls_shift/su_max 0.000
_refine_ls_shift/su_mean 0.000
_refine_ls_structure_factor_coef Fsqd
_refine_ls_weighting_details 'w=1/[\s^2^(Fo^2^)+(0.0199P)^2^+2.9509P] where P=(Fo^2^+2Fc^2^)/3'
_refine_ls_weighting_scheme calc
_refine_ls_wR_factor_gt 0.0485
_refine_ls_wR_factor_ref 0.0490
_reflns_Friedel_coverage 0.000
_reflns_number_gt 263
_reflns_number_total 265
_reflns_threshold_expression 'I > 2\s(I)'
_cod_data_source_file c7dt02329d1.cif
_cod_data_source_block shelx
_cod_original_cell_volume 370.17(4)
_cod_database_code 7044014
_shelx_shelxl_version_number 2016/6
_shelx_space_group_comment
;
The symmetry employed for this shelxl refinement is uniquely defined
by the following loop, which should always be used as a source of
symmetry information in preference to the above space-group names.
They are only intended as comments.
;
_shelx_estimated_absorpt_t_min 0.240
_shelx_estimated_absorpt_t_max 0.763

loop_
_space_group_symop_operation_xyz
'x, y, z'
'-y, x-y, z'
'-x+y, -x, z'
'-x, -y, z+1/2'
'y, -x+y, z+1/2'
'x-y, x, z+1/2'
'y, x, -z'
'x-y, -y, -z'
'-x, -x+y, -z'
'-y, -x, -z+1/2'
'-x+y, y, -z+1/2'
'x, x-y, -z+1/2'
'-x, -y, -z'
'y, -x+y, -z'
'x-y, x, -z'
'x, y, -z-1/2'
'-y, x-y, -z-1/2'
'-x+y, -x, -z-1/2'
'-y, -x, z'
'-x+y, y, z'
'x, x-y, z'
'y, x, z-1/2'
'x-y, -y, z-1/2'
'-x, -x+y, z-1/2'

loop_
_atom_site_label
_atom_site_type_symbol
_atom_site_fract_x
_atom_site_fract_y
_atom_site_fract_z
_atom_site_U_iso_or_equiv
_atom_site_adp_type
_atom_site_occupancy
_atom_site_site_symmetry_order
_atom_site_calc_flag
_atom_site_refinement_flags_posn
_atom_site_refinement_flags_adp
_atom_site_refinement_flags_occupancy
Sb1 Sb 0.040(3) 0.0201(13) 0.250000 0.0159(13) Uani 0.3333 4 d S T P
Sb2 Sb 0.333333 0.666667 0.08937(2) 0.00357(17) Uani 1 6 d S T P
Cu1 Cu 0.666667 0.333333 0.35942(5) 0.0143(3) Uani 1 6 d S T P
Cu2 Cu 0.333333 0.666667 0.19687(4) 0.0111(2) Uani 1 6 d S T P
Cu3 Cu 0.000000 0.000000 0.13953(4) 0.0047(2) Uani 1 6 d S T P
Cu4 Cu 0.666667 0.333333 0.250000 0.0066(12) Uani 0.343(8) 12 d S T P
Na1 Na 0.000000 0.000000 0.000000 0.0094(8) Uani 1 12 d S T P

loop_
_atom_site_aniso_label
_atom_site_aniso_U_11
_atom_site_aniso_U_22
_atom_site_aniso_U_33
_atom_site_aniso_U_23
_atom_site_aniso_U_13
_atom_site_aniso_U_12
Sb1 0.040(5) 0.0134(8) 0.0029(3) 0.000 0.000 0.020(2)
Sb2 0.00417(19) 0.00417(19) 0.0024(2) 0.000 0.000 0.00208(10)
Cu1 0.0037(3) 0.0037(3) 0.0357(7) 0.000 0.000 0.00183(15)
Cu2 0.0153(3) 0.0153(3) 0.0027(4) 0.000 0.000 0.00767(17)
Cu3 0.0039(3) 0.0039(3) 0.0063(4) 0.000 0.000 0.00197(13)
Cu4 0.0055(14) 0.0055(14) 0.0086(18) 0.000 0.000 0.0028(7)
Na1 0.0108(12) 0.0108(12) 0.0067(17) 0.000 0.000 0.0054(6)

loop_
_atom_type_symbol
_atom_type_description
_atom_type_scat_dispersion_real
_atom_type_scat_dispersion_imag
_atom_type_scat_source
Na Na 0.0362 0.0249 'International Tables Vol C Tables 4.2.6.8 and 6.1.1.4'
Cu Cu 0.3201 1.2651 'International Tables Vol C Tables 4.2.6.8 and 6.1.1.4'
Sb Sb -0.5866 1.5461 'International Tables Vol C Tables 4.2.6.8 and 6.1.1.4'

loop_
_geom_angle_atom_site_label_1
_geom_angle_atom_site_label_2
_geom_angle_atom_site_label_3
_geom_angle
_geom_angle_site_symmetry_1
_geom_angle_site_symmetry_3
Sb1 Sb1 Sb1 60.0 3 2
Sb1 Sb1 Cu4 150.004(2) 3 .
Sb1 Sb1 Cu4 149.998(4) 2 .
Sb1 Sb1 Cu4 27.11(18) 3 1_445
Sb1 Sb1 Cu4 87.10(18) 2 1_445
Cu4 Sb1 Cu4 122.90(18) . 1_445
Sb1 Sb1 Cu4 87.10(17) 3 1_455
Sb1 Sb1 Cu4 27.10(17) 2 1_455
Cu4 Sb1 Cu4 122.90(18) . 1_455
Cu4 Sb1 Cu4 114.2(4) 1_445 1_455
Sb1 Sb1 Cu3 87.27(17) 3 .
Sb1 Sb1 Cu3 87.27(17) 2 .
Cu4 Sb1 Cu3 93.2(2) . .
Cu4 Sb1 Cu3 88.29(12) 1_445 .
Cu4 Sb1 Cu3 88.29(11) 1_455 .
Sb1 Sb1 Cu3 87.27(17) 3 16_556
Sb1 Sb1 Cu3 87.27(17) 2 16_556
Cu4 Sb1 Cu3 93.2(2) . 16_556
Cu4 Sb1 Cu3 88.29(12) 1_445 16_556
Cu4 Sb1 Cu3 88.29(11) 1_455 16_556
Cu3 Sb1 Cu3 173.7(4) . 16_556
Sb1 Sb1 Cu2 137.50(16) 3 16_556
Sb1 Sb1 Cu2 87.29(17) 2 16_556
Cu4 Sb1 Cu2 66.52(18) . 16_556
Cu4 Sb1 Cu2 151.05(11) 1_445 16_556
Cu4 Sb1 Cu2 63.749(9) 1_455 16_556
Cu3 Sb1 Cu2 119.77(12) . 16_556
Cu3 Sb1 Cu2 63.09(4) 16_556 16_556
Sb1 Sb1 Cu2 87.30(17) 3 1_545
Sb1 Sb1 Cu2 137.50(17) 2 1_545
Cu4 Sb1 Cu2 66.52(18) . 1_545
Cu4 Sb1 Cu2 63.749(9) 1_445 1_545
Cu4 Sb1 Cu2 151.05(11) 1_455 1_545
Cu3 Sb1 Cu2 63.09(4) . 1_545
Cu3 Sb1 Cu2 119.77(12) 16_556 1_545
Cu2 Sb1 Cu2 133.0(4) 16_556 1_545
Sb1 Sb1 Cu2 87.30(17) 3 16_546
Sb1 Sb1 Cu2 137.50(17) 2 16_546
Cu4 Sb1 Cu2 66.52(18) . 16_546
Cu4 Sb1 Cu2 63.749(9) 1_445 16_546
Cu4 Sb1 Cu2 151.05(11) 1_455 16_546
Cu3 Sb1 Cu2 119.77(12) . 16_546
Cu3 Sb1 Cu2 63.09(4) 16_556 16_546
Cu2 Sb1 Cu2 103.3(2) 16_556 16_546
Cu2 Sb1 Cu2 56.75(9) 1_545 16_546
Sb1 Sb1 Cu2 137.49(16) 3 .
Sb1 Sb1 Cu2 87.29(17) 2 .
Cu4 Sb1 Cu2 66.52(18) . .
Cu4 Sb1 Cu2 151.05(11) 1_445 .
Cu4 Sb1 Cu2 63.749(9) 1_455 .
Cu3 Sb1 Cu2 63.09(4) . .
Cu3 Sb1 Cu2 119.77(12) 16_556 .
Cu2 Sb1 Cu2 56.76(9) 16_556 .
Cu2 Sb1 Cu2 103.3(2) 1_545 .
Cu2 Sb1 Cu2 133.0(4) 16_546 .
Sb1 Sb1 Cu2 39.09(6) 3 1_445
Sb1 Sb1 Cu2 39.09(5) 2 1_445
Cu4 Sb1 Cu2 153.67(8) . 1_445
Cu4 Sb1 Cu2 60.87(17) 1_445 1_445
Cu4 Sb1 Cu2 60.87(17) 1_455 1_445
Cu3 Sb1 Cu2 60.51(12) . 1_445
Cu3 Sb1 Cu2 113.2(3) 16_556 1_445
Cu2 Sb1 Cu2 124.60(18) 16_556 1_445
Cu2 Sb1 Cu2 98.41(12) 1_545 1_445
Cu2 Sb1 Cu2 124.60(18) 16_546 1_445
Cu2 Sb1 Cu2 98.41(12) . 1_445
Cu2 Sb2 Cu3 63.649(18) . 1_565
Cu2 Sb2 Cu3 63.649(18) . 1_665
Cu3 Sb2 Cu3 101.80(2) 1_565 1_665
Cu2 Sb2 Cu3 63.648(18) . .
Cu3 Sb2 Cu3 101.80(2) 1_565 .
Cu3 Sb2 Cu3 101.80(2) 1_665 .
Cu2 Sb2 Cu1 63.17(2) . 16_556
Cu3 Sb2 Cu1 126.82(3) 1_565 16_556
Cu3 Sb2 Cu1 53.120(8) 1_665 16_556
Cu3 Sb2 Cu1 53.120(8) . 16_556
Cu2 Sb2 Cu1 63.17(2) . 16_566
Cu3 Sb2 Cu1 53.120(8) 1_565 16_566
Cu3 Sb2 Cu1 53.121(8) 1_665 16_566
Cu3 Sb2 Cu1 126.82(3) . 16_566
Cu1 Sb2 Cu1 101.22(3) 16_556 16_566
Cu2 Sb2 Cu1 63.17(2) . 16_456
Cu3 Sb2 Cu1 53.120(8) 1_565 16_456
Cu3 Sb2 Cu1 126.82(3) 1_665 16_456
Cu3 Sb2 Cu1 53.120(8) . 16_456
Cu1 Sb2 Cu1 101.22(3) 16_556 16_456
Cu1 Sb2 Cu1 101.22(3) 16_566 16_456
Cu2 Sb2 Na1 131.429(6) . .
Cu3 Sb2 Na1 129.023(10) 1_565 .
Cu3 Sb2 Na1 129.023(10) 1_665 .
Cu3 Sb2 Na1 67.781(17) . .
Cu1 Sb2 Na1 87.941(18) 16_556 .
Cu1 Sb2 Na1 165.40(3) 16_566 .
Cu1 Sb2 Na1 87.941(18) 16_456 .
Cu2 Sb2 Na1 131.429(6) . 1_565
Cu3 Sb2 Na1 67.780(17) 1_565 1_565
Cu3 Sb2 Na1 129.023(10) 1_665 1_565
Cu3 Sb2 Na1 129.024(10) . 1_565
Cu1 Sb2 Na1 165.40(3) 16_556 1_565
Cu1 Sb2 Na1 87.941(18) 16_566 1_565
Cu1 Sb2 Na1 87.941(18) 16_456 1_565
Na1 Sb2 Na1 80.981(9) . 1_565
Cu2 Sb2 Na1 131.429(6) . 1_665
Cu3 Sb2 Na1 129.023(10) 1_565 1_665
Cu3 Sb2 Na1 67.780(17) 1_665 1_665
Cu3 Sb2 Na1 129.024(10) . 1_665
Cu1 Sb2 Na1 87.941(18) 16_556 1_665
Cu1 Sb2 Na1 87.941(18) 16_566 1_665
Cu1 Sb2 Na1 165.40(3) 16_456 1_665
Na1 Sb2 Na1 80.981(9) . 1_665
Na1 Sb2 Na1 80.981(9) 1_565 1_665
Cu3 Cu1 Cu3 119.989(2) 16_656 16_666
Cu3 Cu1 Cu3 119.989(1) 16_656 16_556
Cu3 Cu1 Cu3 119.989(1) 16_666 16_556
Cu3 Cu1 Cu4 90.59(4) 16_656 .
Cu3 Cu1 Cu4 90.59(4) 16_666 .
Cu3 Cu1 Cu4 90.59(4) 16_556 .
Cu3 Cu1 Sb2 152.58(6) 16_656 16_556
Cu3 Cu1 Sb2 63.201(14) 16_666 16_556
Cu3 Cu1 Sb2 63.201(14) 16_556 16_556
Cu4 Cu1 Sb2 116.82(2) . 16_556
Cu3 Cu1 Sb2 63.201(14) 16_656 16_656
Cu3 Cu1 Sb2 63.202(14) 16_666 16_656
Cu3 Cu1 Sb2 152.58(6) 16_556 16_656
Cu4 Cu1 Sb2 116.82(2) . 16_656
Sb2 Cu1 Sb2 101.22(3) 16_556 16_656
Cu3 Cu1 Sb2 63.201(14) 16_656 16_546
Cu3 Cu1 Sb2 152.58(6) 16_666 16_546
Cu3 Cu1 Sb2 63.202(14) 16_556 16_546
Cu4 Cu1 Sb2 116.82(2) . 16_546
Sb2 Cu1 Sb2 101.22(3) 16_556 16_546
Sb2 Cu1 Sb2 101.22(3) 16_656 16_546
Cu3 Cu1 Cu2 151.53(6) 16_656 16_556
Cu3 Cu1 Cu2 64.409(16) 16_666 16_556
Cu3 Cu1 Cu2 64.409(16) 16_556 16_556
Cu4 Cu1 Cu2 60.93(3) . 16_556
Sb2 Cu1 Cu2 55.893(17) 16_556 16_556
Sb2 Cu1 Cu2 127.535(5) 16_656 16_556
Sb2 Cu1 Cu2 127.535(5) 16_546 16_556
Cu3 Cu1 Cu2 64.408(16) 16_656 16_546
Cu3 Cu1 Cu2 151.53(6) 16_666 16_546
Cu3 Cu1 Cu2 64.409(16) 16_556 16_546
Cu4 Cu1 Cu2 60.93(3) . 16_546
Sb2 Cu1 Cu2 127.535(5) 16_556 16_546
Sb2 Cu1 Cu2 127.534(5) 16_656 16_546
Sb2 Cu1 Cu2 55.893(17) 16_546 16_546
Cu2 Cu1 Cu2 98.39(3) 16_556 16_546
Cu3 Cu1 Cu2 64.408(16) 16_656 16_656
Cu3 Cu1 Cu2 64.409(16) 16_666 16_656
Cu3 Cu1 Cu2 151.53(6) 16_556 16_656
Cu4 Cu1 Cu2 60.93(3) . 16_656
Sb2 Cu1 Cu2 127.535(5) 16_556 16_656
Sb2 Cu1 Cu2 55.893(17) 16_656 16_656
Sb2 Cu1 Cu2 127.534(5) 16_546 16_656
Cu2 Cu1 Cu2 98.39(3) 16_556 16_656
Cu2 Cu1 Cu2 98.39(3) 16_546 16_656
Cu2 Cu2 Sb2 180.0 16_556 .
Cu2 Cu2 Sb1 61.62(5) 16_556 3_665
Sb2 Cu2 Sb1 118.38(4) . 3_665
Cu2 Cu2 Sb1 61.62(5) 16_556 2_665
Sb2 Cu2 Sb1 118.38(5) . 2_665
Sb1 Cu2 Sb1 5.4(3) 3_665 2_665
Cu2 Cu2 Sb1 61.62(5) 16_556 2
Sb2 Cu2 Sb1 118.38(5) . 2
Sb1 Cu2 Sb1 99.27(6) 3_665 2
Sb1 Cu2 Sb1 103.3(2) 2_665 2
Cu2 Cu2 Sb1 61.62(4) 16_556 .
Sb2 Cu2 Sb1 118.38(4) . .
Sb1 Cu2 Sb1 95.0(3) 3_665 .
Sb1 Cu2 Sb1 99.27(6) 2_665 .
Sb1 Cu2 Sb1 5.4(3) 2 .
Cu2 Cu2 Sb1 61.62(5) 16_556 1_565
Sb2 Cu2 Sb1 118.38(5) . 1_565
Sb1 Cu2 Sb1 99.27(6) 3_665 1_565
Sb1 Cu2 Sb1 95.0(3) 2_665 1_565
Sb1 Cu2 Sb1 99.27(6) 2 1_565
Sb1 Cu2 Sb1 103.3(2) . 1_565
Cu2 Cu2 Sb1 61.62(5) 16_556 3_565
Sb2 Cu2 Sb1 118.38(5) . 3_565
Sb1 Cu2 Sb1 103.3(2) 3_665 3_565
Sb1 Cu2 Sb1 99.27(6) 2_665 3_565
Sb1 Cu2 Sb1 95.0(3) 2 3_565
Sb1 Cu2 Sb1 99.27(6) . 3_565
Sb1 Cu2 Sb1 5.4(3) 1_565 3_565
Cu2 Cu2 Cu4 62.313(16) 16_556 .
Sb2 Cu2 Cu4 117.686(16) . .
Sb1 Cu2 Cu4 49.76(18) 3_665 .
Sb1 Cu2 Cu4 55.00(16) 2_665 .
Sb1 Cu2 Cu4 55.00(16) 2 .
Sb1 Cu2 Cu4 49.76(18) . .
Sb1 Cu2 Cu4 123.86(6) 1_565 .
Sb1 Cu2 Cu4 123.86(6) 3_565 .
Cu2 Cu2 Cu4 62.314(16) 16_556 1_565
Sb2 Cu2 Cu4 117.686(16) . 1_565
Sb1 Cu2 Cu4 55.00(16) 3_665 1_565
Sb1 Cu2 Cu4 49.76(18) 2_665 1_565
Sb1 Cu2 Cu4 123.86(6) 2 1_565
Sb1 Cu2 Cu4 123.86(6) . 1_565
Sb1 Cu2 Cu4 49.76(18) 1_565 1_565
Sb1 Cu2 Cu4 55.00(16) 3_565 1_565
Cu4 Cu2 Cu4 100.15(2) . 1_565
Cu2 Cu2 Cu4 62.314(16) 16_556 1_455
Sb2 Cu2 Cu4 117.686(16) . 1_455
Sb1 Cu2 Cu4 123.86(6) 3_665 1_455
Sb1 Cu2 Cu4 123.86(6) 2_665 1_455
Sb1 Cu2 Cu4 49.76(18) 2 1_455
Sb1 Cu2 Cu4 55.00(16) . 1_455
Sb1 Cu2 Cu4 55.00(16) 1_565 1_455
Sb1 Cu2 Cu4 49.76(18) 3_565 1_455
Cu4 Cu2 Cu4 100.15(2) . 1_455
Cu4 Cu2 Cu4 100.15(2) 1_565 1_455
Cu2 Cu2 Cu1 119.07(3) 16_556 16_556
Sb2 Cu2 Cu1 60.93(3) . 16_556
Sb1 Cu2 Cu1 79.12(10) 3_665 16_556
Sb1 Cu2 Cu1 83.26(16) 2_665 16_556
Sb1 Cu2 Cu1 83.26(16) 2 16_556
Sb1 Cu2 Cu1 79.12(10) . 16_556
Sb1 Cu2 Cu1 177.22(16) 1_565 16_556
Sb1 Cu2 Cu1 177.22(16) 3_565 16_556
Cu4 Cu2 Cu1 56.75(2) . 16_556
Cu4 Cu2 Cu1 127.787(6) 1_565 16_556
Cu4 Cu2 Cu1 127.787(6) 1_455 16_556
Cu1 Cu3 Cu1 119.990(1) 16_556 16_446
Cu1 Cu3 Cu1 119.989(1) 16_556 16_456
Cu1 Cu3 Cu1 119.989(1) 16_446 16_456
Cu1 Cu3 Sb1 90.99(10) 16_556 3
Cu1 Cu3 Sb1 86.2(2) 16_446 3
Cu1 Cu3 Sb1 90.99(10) 16_456 3
Cu1 Cu3 Sb1 86.2(2) 16_556 .
Cu1 Cu3 Sb1 90.99(11) 16_446 .
Cu1 Cu3 Sb1 90.99(10) 16_456 .
Sb1 Cu3 Sb1 5.5(3) 3 .
Cu1 Cu3 Sb1 90.99(10) 16_556 2
Cu1 Cu3 Sb1 90.99(10) 16_446 2
Cu1 Cu3 Sb1 86.2(2) 16_456 2
Sb1 Cu3 Sb1 5.5(3) 3 2
Sb1 Cu3 Sb1 5.5(3) . 2
Cu1 Cu3 Sb2 154.24(5) 16_556 1_445
Cu1 Cu3 Sb2 63.676(16) 16_446 1_445
Cu1 Cu3 Sb2 63.677(16) 16_456 1_445
Sb1 Cu3 Sb2 114.74(11) 3 1_445
Sb1 Cu3 Sb2 119.5(2) . 1_445
Sb1 Cu3 Sb2 114.74(11) 2 1_445
Cu1 Cu3 Sb2 63.677(16) 16_556 1_545
Cu1 Cu3 Sb2 63.677(16) 16_446 1_545
Cu1 Cu3 Sb2 154.24(5) 16_456 1_545
Sb1 Cu3 Sb2 114.74(10) 3 1_545
Sb1 Cu3 Sb2 114.74(10) . 1_545
Sb1 Cu3 Sb2 119.5(2) 2 1_545
Sb2 Cu3 Sb2 101.80(2) 1_445 1_545
Cu1 Cu3 Sb2 63.677(16) 16_556 .
Cu1 Cu3 Sb2 154.24(5) 16_446 .
Cu1 Cu3 Sb2 63.678(16) 16_456 .
Sb1 Cu3 Sb2 119.5(2) 3 .
Sb1 Cu3 Sb2 114.74(11) . .
Sb1 Cu3 Sb2 114.74(11) 2 .
Sb2 Cu3 Sb2 101.80(2) 1_445 .
Sb2 Cu3 Sb2 101.80(2) 1_545 .
Cu1 Cu3 Cu2 63.884(18) 16_556 .
Cu1 Cu3 Cu2 149.89(5) 16_446 .
Cu1 Cu3 Cu2 63.885(18) 16_456 .
Sb1 Cu3 Cu2 63.6(2) 3 .
Sb1 Cu3 Cu2 58.94(10) . .
Sb1 Cu3 Cu2 58.94(10) 2 .
Sb2 Cu3 Cu2 127.487(4) 1_445 .
Sb2 Cu3 Cu2 127.487(4) 1_545 .
Sb2 Cu3 Cu2 55.870(17) . .
Cu1 Cu3 Cu2 149.89(5) 16_556 1_445
Cu1 Cu3 Cu2 63.884(18) 16_446 1_445
Cu1 Cu3 Cu2 63.886(18) 16_456 1_445
Sb1 Cu3 Cu2 58.94(10) 3 1_445
Sb1 Cu3 Cu2 63.6(2) . 1_445
Sb1 Cu3 Cu2 58.94(10) 2 1_445
Sb2 Cu3 Cu2 55.870(17) 1_445 1_445
Sb2 Cu3 Cu2 127.487(4) 1_545 1_445
Sb2 Cu3 Cu2 127.488(4) . 1_445
Cu2 Cu3 Cu2 97.81(3) . 1_445
Cu1 Cu3 Cu2 63.885(18) 16_556 1_545
Cu1 Cu3 Cu2 63.885(18) 16_446 1_545
Cu1 Cu3 Cu2 149.89(5) 16_456 1_545
Sb1 Cu3 Cu2 58.94(10) 3 1_545
Sb1 Cu3 Cu2 58.94(10) . 1_545
Sb1 Cu3 Cu2 63.6(2) 2 1_545
Sb2 Cu3 Cu2 127.487(4) 1_445 1_545
Sb2 Cu3 Cu2 55.869(17) 1_545 1_545
Sb2 Cu3 Cu2 127.488(4) . 1_545
Cu2 Cu3 Cu2 97.81(3) . 1_545
Cu2 Cu3 Cu2 97.81(3) 1_445 1_545
Sb1 Cu4 Sb1 120.000(2) 2_655 .
Sb1 Cu4 Sb1 120.000(3) 2_655 3_665
Sb1 Cu4 Sb1 120.000(1) . 3_665
Sb1 Cu4 Sb1 2.90(18) 2_655 1_655
Sb1 Cu4 Sb1 122.90(18) . 1_655
Sb1 Cu4 Sb1 117.10(18) 3_665 1_655
Sb1 Cu4 Sb1 2.90(18) 2_655 3_655
Sb1 Cu4 Sb1 117.10(18) . 3_655
Sb1 Cu4 Sb1 122.90(18) 3_665 3_655
Sb1 Cu4 Sb1 5.8(4) 1_655 3_655
Sb1 Cu4 Sb1 117.10(18) 2_655 1_665
Sb1 Cu4 Sb1 122.90(18) . 1_665
Sb1 Cu4 Sb1 2.90(17) 3_665 1_665
Sb1 Cu4 Sb1 114.2(4) 1_655 1_665
Sb1 Cu4 Sb1 120.000(1) 3_655 1_665
Sb1 Cu4 Sb1 117.10(18) 2_655 3
Sb1 Cu4 Sb1 2.90(18) . 3
Sb1 Cu4 Sb1 122.90(18) 3_665 3
Sb1 Cu4 Sb1 120.000(2) 1_655 3
Sb1 Cu4 Sb1 114.2(4) 3_655 3
Sb1 Cu4 Sb1 125.8(4) 1_665 3
Sb1 Cu4 Sb1 122.90(18) 2_655 2
Sb1 Cu4 Sb1 2.90(18) . 2
Sb1 Cu4 Sb1 117.10(17) 3_665 2
Sb1 Cu4 Sb1 125.8(4) 1_655 2
Sb1 Cu4 Sb1 120.0 3_655 2
Sb1 Cu4 Sb1 120.0 1_665 2
Sb1 Cu4 Sb1 5.8(4) 3 2
Sb1 Cu4 Sb1 122.90(18) 2_655 2_665
Sb1 Cu4 Sb1 117.10(17) . 2_665
Sb1 Cu4 Sb1 2.90(18) 3_665 2_665
Sb1 Cu4 Sb1 120.000(1) 1_655 2_665
Sb1 Cu4 Sb1 125.8(4) 3_655 2_665
Sb1 Cu4 Sb1 5.8(4) 1_665 2_665
Sb1 Cu4 Sb1 120.0 3 2_665
Sb1 Cu4 Sb1 114.2(4) 2 2_665
Sb1 Cu4 Cu1 90.0 2_655 16_556
Sb1 Cu4 Cu1 90.000(1) . 16_556
Sb1 Cu4 Cu1 90.000(2) 3_665 16_556
Sb1 Cu4 Cu1 90.000(1) 1_655 16_556
Sb1 Cu4 Cu1 90.000(1) 3_655 16_556
Sb1 Cu4 Cu1 90.000(2) 1_665 16_556
Sb1 Cu4 Cu1 90.000(2) 3 16_556
Sb1 Cu4 Cu1 90.0 2 16_556
Sb1 Cu4 Cu1 90.0 2_665 16_556
Sb1 Cu4 Cu1 90.0 2_655 .
Sb1 Cu4 Cu1 90.000(1) . .
Sb1 Cu4 Cu1 90.000(1) 3_665 .
Sb1 Cu4 Cu1 90.0 1_655 .
Sb1 Cu4 Cu1 90.0 3_655 .
Sb1 Cu4 Cu1 90.000(1) 1_665 .
Sb1 Cu4 Cu1 90.000(1) 3 .
Sb1 Cu4 Cu1 90.0 2 .
Sb1 Cu4 Cu1 90.0 2_665 .
Cu1 Cu4 Cu1 180.0 16_556 .
Sb1 Cu4 Cu2 152.315(16) 2_655 16_556
Sb1 Cu4 Cu2 63.720(4) . 16_556
Sb1 Cu4 Cu2 63.720(4) 3_665 16_556
Sb1 Cu4 Cu2 152.18(2) 1_655 16_556
Sb1 Cu4 Cu2 152.18(2) 3_655 16_556
Sb1 Cu4 Cu2 66.21(15) 1_665 16_556
Sb1 Cu4 Cu2 66.21(15) 3 16_556
Sb1 Cu4 Cu2 61.25(15) 2 16_556
Sb1 Cu4 Cu2 61.25(15) 2_665 16_556
Cu1 Cu4 Cu2 117.685(16) 16_556 16_556
Cu1 Cu4 Cu2 62.315(16) . 16_556
Sb2 Na1 Sb2 180.0 . 13
Sb2 Na1 Sb2 99.020(9) . 13_665
Sb2 Na1 Sb2 80.980(9) 13 13_665
Sb2 Na1 Sb2 80.980(9) . 1_445
Sb2 Na1 Sb2 99.020(9) 13 1_445
Sb2 Na1 Sb2 180.000(12) 13_665 1_445
Sb2 Na1 Sb2 80.981(9) . 1_545
Sb2 Na1 Sb2 99.021(9) 13 1_545
Sb2 Na1 Sb2 99.021(9) 13_665 1_545
Sb2 Na1 Sb2 80.979(9) 1_445 1_545
Sb2 Na1 Sb2 99.019(9) . 13_565
Sb2 Na1 Sb2 80.979(9) 13 13_565
Sb2 Na1 Sb2 80.979(9) 13_665 13_565
Sb2 Na1 Sb2 99.021(9) 1_445 13_565
Sb2 Na1 Sb2 180.000(12) 1_545 13_565
Sb2 Na1 Cu3 131.429(6) . 13
Sb2 Na1 Cu3 48.570(6) 13 13
Sb2 Na1 Cu3 48.570(6) 13_665 13
Sb2 Na1 Cu3 131.430(6) 1_445 13
Sb2 Na1 Cu3 131.430(6) 1_545 13
Sb2 Na1 Cu3 48.570(6) 13_565 13
Sb2 Na1 Cu3 48.571(6) . .
Sb2 Na1 Cu3 131.431(6) 13 .
Sb2 Na1 Cu3 131.430(6) 13_665 .
Sb2 Na1 Cu3 48.570(6) 1_445 .
Sb2 Na1 Cu3 48.570(6) 1_545 .
Sb2 Na1 Cu3 131.430(6) 13_565 .
Cu3 Na1 Cu3 180.0 13 .
Sb2 Na1 Na1 49.509(5) . 1_665
Sb2 Na1 Na1 130.490(5) 13 1_665
Sb2 Na1 Na1 49.510(5) 13_665 1_665
Sb2 Na1 Na1 130.490(5) 1_445 1_665
Sb2 Na1 Na1 90.0 1_545 1_665
Sb2 Na1 Na1 90.0 13_565 1_665
Cu3 Na1 Na1 90.0 13 1_665
Cu3 Na1 Na1 90.0 . 1_665
Sb2 Na1 Na1 130.491(5) . 1_445
Sb2 Na1 Na1 49.510(5) 13 1_445
Sb2 Na1 Na1 130.490(5) 13_665 1_445
Sb2 Na1 Na1 49.510(5) 1_445 1_445
Sb2 Na1 Na1 90.0 1_545 1_445
Sb2 Na1 Na1 90.0 13_565 1_445
Cu3 Na1 Na1 90.0 13 1_445
Cu3 Na1 Na1 90.0 . 1_445
Na1 Na1 Na1 180.0 1_665 1_445
Sb2 Na1 Na1 130.491(5) . 1_545
Sb2 Na1 Na1 49.511(5) 13 1_545
Sb2 Na1 Na1 90.0 13_665 1_545
Sb2 Na1 Na1 90.0 1_445 1_545
Sb2 Na1 Na1 49.510(5) 1_545 1_545
Sb2 Na1 Na1 130.490(5) 13_565 1_545
Cu3 Na1 Na1 90.0 13 1_545
Cu3 Na1 Na1 90.0 . 1_545
Na1 Na1 Na1 120.0 1_665 1_545
Na1 Na1 Na1 60.0 1_445 1_545
Sb2 Na1 Na1 90.0 . 1_455
Sb2 Na1 Na1 90.0 13 1_455
Sb2 Na1 Na1 130.489(5) 13_665 1_455
Sb2 Na1 Na1 49.511(5) 1_445 1_455
Sb2 Na1 Na1 130.490(5) 1_545 1_455
Sb2 Na1 Na1 49.510(5) 13_565 1_455
Cu3 Na1 Na1 90.0 13 1_455
Cu3 Na1 Na1 90.0 . 1_455
Na1 Na1 Na1 120.0 1_665 1_455
Na1 Na1 Na1 60.0 1_445 1_455
Na1 Na1 Na1 120.0 1_545 1_455

loop_
_geom_bond_atom_site_label_1
_geom_bond_atom_site_label_2
_geom_bond_distance
_geom_bond_site_symmetry_2
Sb1 Sb1 0.254(16) 3
Sb1 Sb1 0.254(16) 2
Sb1 Cu4 2.288(9) .
Sb1 Cu4 2.511(5) 1_445
Sb1 Cu4 2.511(5) 1_455
Sb1 Cu3 2.6598(10) .
Sb1 Cu3 2.6599(10) 16_556
Sb1 Cu2 2.688(4) 16_556
Sb1 Cu2 2.688(4) 1_545
Sb1 Cu2 2.688(4) 16_546
Sb1 Cu2 2.688(4) .
Sb1 Cu2 2.880(8) 1_445
Sb2 Cu2 2.5843(9) .
Sb2 Cu3 2.7167(4) 1_565
Sb2 Cu3 2.7167(4) 1_665
Sb2 Cu3 2.7168(4) .
Sb2 Cu1 2.7280(6) 16_556
Sb2 Cu1 2.7281(6) 16_566
Sb2 Cu1 2.7281(6) 16_456
Sb2 Na1 3.2469(3) .
Sb2 Na1 3.2469(3) 1_565
Sb2 Na1 3.2469(3) 1_665
Cu1 Cu3 2.43459(12) 16_656
Cu1 Cu3 2.43459(12) 16_666
Cu1 Cu3 2.43459(12) 16_556
Cu1 Cu4 2.6305(12) .
Cu1 Cu2 2.7853(7) 16_556
Cu1 Cu2 2.7853(7) 16_546
Cu1 Cu2 2.7853(7) 16_656
Cu2 Cu2 2.5547(17) 16_556
Cu2 Cu4 2.7492(4) .
Cu2 Cu4 2.7492(4) 1_565
Cu2 Cu4 2.7492(4) 1_455
Na1 Na1 4.2166(2) 1_665
Na1 Na1 4.2166(2) 1_445
Na1 Na1 4.2166(2) 1_545
Na1 Na1 4.2166(2) 1_455
